data_7049916
loop_
_publ_author_name
'Biggs, George S.'
'O'Neill, Michael J'
'Carames Mendez, Pablo'
'Scrase, Thomas G.'
'Lin, Yulu'
'Bin-Maarof, Amzar Muzani'
'Bond, Andrew D.'
'Boss, Sally R.'
'Barker, Paul D.'

_publ_section_title
;
 Use of a fluorinated probe to quantitatively monitor amino acid binding
 preferences of ruthenium(ii) arene complexes.
;
_journal_issue 20
_journal_name_full 'Dalton transactions (Cambridge, England : 2003)'
_journal_page_first 6910
_journal_page_last 6920
_journal_paper_doi 10.1039/c8dt05159c
_journal_volume 48
_journal_year 2019
_chemical_formula_moiety 'C16 H12 Cl F2 N2 Ru +, F6 P -'
_chemical_formula_sum 'C16 H12 Cl F8 N2 P Ru'
_chemical_formula_weight 551.77
_space_group_crystal_system monoclinic
_space_group_IT_number 14
_space_group_name_Hall '-P 2yn'
_space_group_name_H-M_alt 'P 1 21/n 1'
_symmetry_space_group_name_Hall '-P 2yn'
_symmetry_space_group_name_H-M 'P 1 21/n 1'
_atom_sites_solution_hydrogens geom
_audit_creation_method SHELXL-2018/1
_audit_update_record
;
2018-09-13 deposited with the CCDC.    2019-04-15 downloaded from the CCDC.
;
_cell_angle_alpha 90
_cell_angle_beta 101.146(2)
_cell_angle_gamma 90
_cell_formula_units_Z 4
_cell_length_a 11.8901(4)
_cell_length_b 11.9766(4)
_cell_length_c 12.8399(5)
_cell_measurement_reflns_used 5463
_cell_measurement_temperature 180(2)
_cell_measurement_theta_max 27.48
_cell_measurement_theta_min 1.00
_cell_volume 1793.95(11)
_computing_cell_refinement 'HKL Scalepack (Otwinowski & Minor, 1997)'
_computing_data_collection 'COLLECT (Nonius, 1999)'
_computing_data_reduction 'HKL Denzo and Scalepack (Otwinowski & Minor, 1997)'
_computing_molecular_graphics 'Mercury (Macrae et al., 2008)'
_computing_publication_material SHELXL
_computing_structure_refinement 'SHELXL (Sheldrick, 2015)'
_computing_structure_solution 'SHELXT (Sheldrick, 2015)'
_diffrn_ambient_temperature 180(2)
_diffrn_measured_fraction_theta_full 0.996
_diffrn_measured_fraction_theta_max 0.977
_diffrn_measurement_device_type 'Nonius KappaCCD'
_diffrn_measurement_method '\w and \f-scans'
_diffrn_radiation_type MoK\a
_diffrn_radiation_wavelength 0.71073
_diffrn_reflns_av_R_equivalents 0.0864
_diffrn_reflns_av_unetI/netI 0.1069
_diffrn_reflns_Laue_measured_fraction_full 0.996
_diffrn_reflns_Laue_measured_fraction_max 0.977
_diffrn_reflns_limit_h_max 15
_diffrn_reflns_limit_h_min -15
_diffrn_reflns_limit_k_max 15
_diffrn_reflns_limit_k_min -15
_diffrn_reflns_limit_l_max 16
_diffrn_reflns_limit_l_min -16
_diffrn_reflns_number 11426
_diffrn_reflns_point_group_measured_fraction_full 0.996
_diffrn_reflns_point_group_measured_fraction_max 0.977
_diffrn_reflns_theta_full 25.242
_diffrn_reflns_theta_max 27.497
_diffrn_reflns_theta_min 3.655
_diffrn_source 'fine-focus sealed tube'
_exptl_absorpt_coefficient_mu 1.198
_exptl_absorpt_correction_T_max 0.974
_exptl_absorpt_correction_T_min 0.878
_exptl_absorpt_correction_type multi-scan
_exptl_absorpt_process_details 'SORTAV (Blessing, 1995)'
_exptl_crystal_colour yellow
_exptl_crystal_density_diffrn 2.043
_exptl_crystal_description lath
_exptl_crystal_F_000 1080
_exptl_crystal_size_max 0.100
_exptl_crystal_size_mid 0.050
_exptl_crystal_size_min 0.030
_refine_diff_density_max 0.645
_refine_diff_density_min -0.988
_refine_diff_density_rms 0.163
_refine_ls_extinction_method none
_refine_ls_goodness_of_fit_ref 1.029
_refine_ls_hydrogen_treatment constr
_refine_ls_matrix_type full
_refine_ls_number_parameters 262
_refine_ls_number_reflns 4031
_refine_ls_number_restraints 0
_refine_ls_restrained_S_all 1.029
_refine_ls_R_factor_all 0.1051
_refine_ls_R_factor_gt 0.0510
_refine_ls_shift/su_max 0.000
_refine_ls_shift/su_mean 0.000
_refine_ls_structure_factor_coef Fsqd
_refine_ls_weighting_details 'w=1/[\s^2^(Fo^2^)+(0.0277P)^2^+1.7414P] where P=(Fo^2^+2Fc^2^)/3'
_refine_ls_weighting_scheme calc
_refine_ls_wR_factor_gt 0.0852
_refine_ls_wR_factor_ref 0.1027
_reflns_Friedel_coverage 0.000
_reflns_number_gt 2557
_reflns_number_total 4031
_reflns_threshold_expression 'I > 2\s(I)'
_cod_data_source_file c8dt05159c2.cif
_cod_data_source_block 9
_cod_depositor_comments 'Adding full bibliography for 7049914--7049924.cif.'
_cod_database_code 7049916
_cambridge_user_name 'George Biggs'
_cambridge_user_crsid gb531
_cambridge_supervisor_name 'Paul Barker'
_cambridge_supervisor_crsid pdb30
_cambridge_crystallographer_name 'Andrew Bond'
_cambridge_crystallographer_crsid adb29
_cambridge_sample_id gb_015
_cambridge_data_id PB_K3_0002
_shelx_space_group_comment
;
The symmetry employed for this shelxl refinement is uniquely defined
by the following loop, which should always be used as a source of
symmetry information in preference to the above space-group names.
They are only intended as comments.
;
_shelx_estimated_absorpt_t_min 0.890
_shelx_estimated_absorpt_t_max 0.965

loop_
_space_group_symop_operation_xyz
'x, y, z'
'-x+1/2, y+1/2, -z+1/2'
'-x, -y, -z'
'x-1/2, -y-1/2, z-1/2'

loop_
_atom_site_label
_atom_site_type_symbol
_atom_site_fract_x
_atom_site_fract_y
_atom_site_fract_z
_atom_site_U_iso_or_equiv
_atom_site_adp_type
_atom_site_occupancy
_atom_site_site_symmetry_order
_atom_site_calc_flag
_atom_site_refinement_flags_posn
_atom_site_refinement_flags_adp
Ru1 Ru 0.29531(3) 0.46422(3) 0.17353(3) 0.02329(13) Uani 1 1 d . .
Cl1 Cl 0.21074(11) 0.28403(11) 0.17738(10) 0.0323(3) Uani 1 1 d . .
F1 F 0.5179(3) 0.3435(3) 0.2914(3) 0.0518(9) Uani 1 1 d . .
F2 F 0.0403(3) 0.5648(3) 0.1115(3) 0.0529(9) Uani 1 1 d . .
N1 N 0.3648(3) 0.4283(3) 0.3345(3) 0.0228(9) Uani 1 1 d . .
N2 N 0.1677(3) 0.5187(3) 0.2578(3) 0.0223(9) Uani 1 1 d . .
C1 C 0.4598(4) 0.3690(5) 0.3664(4) 0.0344(13) Uani 1 1 d . .
C2 C 0.5016(5) 0.3374(5) 0.4691(5) 0.0449(16) Uani 1 1 d . .
H2 H 0.572516 0.299013 0.488004 0.054 Uiso 1 1 calc R U
C3 C 0.4381(5) 0.3626(5) 0.5426(5) 0.0499(18) Uani 1 1 d . .
H3 H 0.462588 0.339180 0.614046 0.060 Uiso 1 1 calc R U
C4 C 0.3374(5) 0.4228(5) 0.5137(4) 0.0386(14) Uani 1 1 d . .
H4 H 0.293059 0.441934 0.565240 0.046 Uiso 1 1 calc R U
C5 C 0.3018(4) 0.4549(4) 0.4077(4) 0.0252(11) Uani 1 1 d . .
C6 C 0.1931(4) 0.5117(4) 0.3656(4) 0.0273(12) Uani 1 1 d . .
C7 C 0.1222(5) 0.5532(5) 0.4292(5) 0.0401(14) Uani 1 1 d . .
H7 H 0.144078 0.549297 0.504269 0.048 Uiso 1 1 calc R U
C8 C 0.0199(5) 0.6003(5) 0.3829(6) 0.0521(17) Uani 1 1 d . .
H8 H -0.029588 0.630094 0.425875 0.063 Uiso 1 1 calc R U
C9 C -0.0110(5) 0.6043(5) 0.2748(6) 0.0474(17) Uani 1 1 d . .
H9 H -0.082330 0.635271 0.240927 0.057 Uiso 1 1 calc R U
C10 C 0.0657(5) 0.5615(4) 0.2168(5) 0.0371(14) Uani 1 1 d . .
C11 C 0.2414(6) 0.5203(7) 0.0095(4) 0.060(2) Uani 1 1 d . .
H11 H 0.167593 0.519881 -0.034988 0.072 Uiso 1 1 calc R U
C12 C 0.3146(8) 0.4294(6) 0.0112(5) 0.067(2) Uani 1 1 d . .
H12 H 0.290235 0.366895 -0.032949 0.081 Uiso 1 1 calc R U
C13 C 0.4227(6) 0.4280(5) 0.0763(5) 0.0506(17) Uani 1 1 d . .
H13 H 0.471161 0.364726 0.077825 0.061 Uiso 1 1 calc R U
C14 C 0.4589(5) 0.5211(5) 0.1391(4) 0.0384(14) Uani 1 1 d . .
H14 H 0.533037 0.521066 0.183073 0.046 Uiso 1 1 calc R U
C15 C 0.3885(4) 0.6140(5) 0.1387(4) 0.0309(13) Uani 1 1 d . .
H15 H 0.415009 0.677025 0.181367 0.037 Uiso 1 1 calc R U
C16 C 0.2792(5) 0.6143(5) 0.0758(4) 0.0462(16) Uani 1 1 d . .
H16 H 0.230034 0.676642 0.076759 0.055 Uiso 1 1 calc R U
P1 P 0.81374(12) 0.31250(12) 0.26920(11) 0.0298(3) Uani 1 1 d . .
F11 F 0.9229(3) 0.3245(3) 0.3623(3) 0.0555(10) Uani 1 1 d . .
F12 F 0.7043(3) 0.2990(3) 0.1767(2) 0.0532(9) Uani 1 1 d . .
F13 F 0.7820(3) 0.4398(3) 0.2832(3) 0.0549(9) Uani 1 1 d . .
F14 F 0.8444(3) 0.1835(3) 0.2567(3) 0.0557(10) Uani 1 1 d . .
F15 F 0.7385(3) 0.2782(3) 0.3549(2) 0.0513(9) Uani 1 1 d . .
F16 F 0.8893(3) 0.3450(3) 0.1845(2) 0.0516(9) Uani 1 1 d . .

loop_
_atom_site_aniso_label
_atom_site_aniso_U_11
_atom_site_aniso_U_22
_atom_site_aniso_U_33
_atom_site_aniso_U_23
_atom_site_aniso_U_13
_atom_site_aniso_U_12
Ru1 0.0298(2) 0.0208(2) 0.0194(2) -0.00059(19) 0.00490(16) -0.00512(19)
Cl1 0.0395(7) 0.0220(7) 0.0348(7) -0.0008(6) 0.0056(6) -0.0089(6)
F1 0.0359(18) 0.058(2) 0.061(2) -0.0005(19) 0.0094(17) 0.0175(17)
F2 0.0443(19) 0.053(2) 0.052(2) 0.0115(18) -0.0144(17) 0.0029(16)
N1 0.021(2) 0.020(2) 0.027(2) -0.0030(18) 0.0029(18) -0.0026(18)
N2 0.024(2) 0.011(2) 0.030(2) -0.0019(18) 0.0013(18) -0.0009(17)
C1 0.030(3) 0.032(3) 0.040(3) -0.003(3) 0.003(3) -0.006(3)
C2 0.038(3) 0.034(4) 0.053(4) 0.014(3) -0.015(3) -0.011(3)
C3 0.056(4) 0.050(4) 0.035(3) 0.016(3) -0.013(3) -0.024(3)
C4 0.048(3) 0.041(4) 0.028(3) 0.003(3) 0.010(3) -0.023(3)
C5 0.028(3) 0.024(3) 0.024(2) -0.002(2) 0.004(2) -0.010(2)
C6 0.030(3) 0.023(3) 0.031(3) -0.001(2) 0.009(2) -0.004(2)
C7 0.048(4) 0.034(4) 0.044(3) -0.006(3) 0.024(3) -0.003(3)
C8 0.050(4) 0.037(4) 0.079(5) -0.007(4) 0.038(4) -0.003(3)
C9 0.025(3) 0.024(3) 0.096(5) 0.011(3) 0.017(3) 0.004(3)
C10 0.032(3) 0.021(3) 0.053(4) 0.007(3) -0.004(3) -0.002(2)
C11 0.075(5) 0.084(6) 0.018(3) 0.016(4) 0.001(3) -0.037(5)
C12 0.130(7) 0.050(5) 0.032(3) -0.019(3) 0.043(4) -0.042(5)
C13 0.077(5) 0.036(4) 0.053(4) -0.005(3) 0.049(4) -0.004(3)
C14 0.041(3) 0.038(4) 0.043(3) 0.002(3) 0.024(3) -0.008(3)
C15 0.034(3) 0.032(3) 0.030(3) 0.001(2) 0.014(2) -0.012(3)
C16 0.061(4) 0.041(4) 0.038(3) 0.024(3) 0.012(3) -0.013(3)
P1 0.0290(7) 0.0297(8) 0.0312(7) 0.0035(6) 0.0066(6) 0.0021(6)
F11 0.0384(18) 0.077(3) 0.0471(19) -0.0164(19) -0.0018(16) 0.0067(18)
F12 0.0425(19) 0.070(3) 0.0415(18) 0.0123(18) -0.0055(16) 0.0003(18)
F13 0.062(2) 0.030(2) 0.077(2) 0.0014(17) 0.026(2) 0.0143(16)
F14 0.077(3) 0.0257(19) 0.063(2) -0.0008(17) 0.011(2) 0.0084(17)
F15 0.0392(18) 0.067(3) 0.050(2) 0.0228(18) 0.0154(16) 0.0052(17)
F16 0.050(2) 0.060(2) 0.052(2) 0.0056(17) 0.0269(17) -0.0002(17)

loop_
_atom_type_symbol
_atom_type_description
_atom_type_scat_dispersion_real
_atom_type_scat_dispersion_imag
_atom_type_scat_source
C C 0.0033 0.0016 'International Tables Vol C Tables 4.2.6.8 and 6.1.1.4'
H H 0.0000 0.0000 'International Tables Vol C Tables 4.2.6.8 and 6.1.1.4'
F F 0.0171 0.0103 'International Tables Vol C Tables 4.2.6.8 and 6.1.1.4'
P P 0.1023 0.0942 'International Tables Vol C Tables 4.2.6.8 and 6.1.1.4'
Cl Cl 0.1484 0.1585 'International Tables Vol C Tables 4.2.6.8 and 6.1.1.4'
Ru Ru -1.2594 0.8363 'International Tables Vol C Tables 4.2.6.8 and 6.1.1.4'
N N 0.0061 0.0033 'International Tables Vol C Tables 4.2.6.8 and 6.1.1.4'

loop_
_geom_angle_atom_site_label_1
_geom_angle_atom_site_label_2
_geom_angle_atom_site_label_3
_geom_angle
N1 Ru1 N2 75.38(14)
N1 Ru1 C16 134.76(19)
N2 Ru1 C16 92.8(2)
N1 Ru1 C12 143.3(3)
N2 Ru1 C12 139.6(3)
C16 Ru1 C12 67.7(3)
N1 Ru1 C13 109.6(2)
N2 Ru1 C13 172.86(19)
C16 Ru1 C13 80.1(2)
C12 Ru1 C13 37.2(3)
N1 Ru1 C14 93.78(18)
N2 Ru1 C14 139.20(18)
C16 Ru1 C14 67.0(2)
C12 Ru1 C14 66.7(3)
C13 Ru1 C14 37.2(2)
N1 Ru1 C11 171.9(2)
N2 Ru1 C11 106.9(3)
C16 Ru1 C11 38.3(2)
C12 Ru1 C11 37.1(3)
C13 Ru1 C11 67.5(3)
C14 Ru1 C11 79.4(2)
N1 Ru1 C15 104.31(17)
N2 Ru1 C15 106.87(17)
C16 Ru1 C15 37.05(19)
C12 Ru1 C15 79.1(2)
C13 Ru1 C15 67.2(2)
C14 Ru1 C15 37.02(19)
C11 Ru1 C15 67.6(2)
N1 Ru1 Cl1 83.26(11)
N2 Ru1 Cl1 85.52(11)
C16 Ru1 Cl1 140.15(16)
C12 Ru1 Cl1 88.25(17)
C13 Ru1 Cl1 100.03(17)
C14 Ru1 Cl1 132.95(16)
C11 Ru1 Cl1 104.57(19)
C15 Ru1 Cl1 166.68(14)
C1 N1 C5 117.7(4)
C1 N1 Ru1 123.8(3)
C5 N1 Ru1 117.9(3)
C10 N2 C6 115.7(4)
C10 N2 Ru1 127.0(4)
C6 N2 Ru1 117.3(3)
F1 C1 N1 115.5(5)
F1 C1 C2 119.6(5)
N1 C1 C2 124.9(6)
C3 C2 C1 117.6(6)
C3 C2 H2 121.2
C1 C2 H2 121.2
C2 C3 C4 120.0(5)
C2 C3 H3 120.0
C4 C3 H3 120.0
C3 C4 C5 119.1(5)
C3 C4 H4 120.4
C5 C4 H4 120.4
N1 C5 C4 120.6(5)
N1 C5 C6 114.9(4)
C4 C5 C6 124.4(5)
N2 C6 C7 122.7(5)
N2 C6 C5 114.2(4)
C7 C6 C5 123.1(5)
C8 C7 C6 119.1(5)
C8 C7 H7 120.4
C6 C7 H7 120.4
C9 C8 C7 119.8(6)
C9 C8 H8 120.1
C7 C8 H8 120.1
C8 C9 C10 117.3(5)
C8 C9 H9 121.4
C10 C9 H9 121.4
F2 C10 N2 115.2(5)
F2 C10 C9 119.6(5)
N2 C10 C9 125.2(5)
C12 C11 C16 118.8(6)
C12 C11 Ru1 71.2(4)
C16 C11 Ru1 70.6(3)
C12 C11 H11 120.6
C16 C11 H11 120.6
Ru1 C11 H11 130.0
C11 C12 C13 121.4(6)
C11 C12 Ru1 71.6(4)
C13 C12 Ru1 71.6(3)
C11 C12 H12 119.3
C13 C12 H12 119.3
Ru1 C12 H12 130.2
C12 C13 C14 119.0(6)
C12 C13 Ru1 71.2(4)
C14 C13 Ru1 71.4(3)
C12 C13 H13 120.5
C14 C13 H13 120.5
Ru1 C13 H13 129.1
C15 C14 C13 121.2(6)
C15 C14 Ru1 72.0(3)
C13 C14 Ru1 71.4(3)
C15 C14 H14 119.4
C13 C14 H14 119.4
Ru1 C14 H14 129.8
C16 C15 C14 119.9(5)
C16 C15 Ru1 70.7(3)
C14 C15 Ru1 71.0(3)
C16 C15 H15 120.1
C14 C15 H15 120.1
Ru1 C15 H15 130.9
C15 C16 C11 119.6(6)
C15 C16 Ru1 72.2(3)
C11 C16 Ru1 71.1(3)
C15 C16 H16 120.2
C11 C16 H16 120.2
Ru1 C16 H16 128.7
F16 P1 F13 91.16(19)
F16 P1 F12 90.17(18)
F13 P1 F12 90.22(19)
F16 P1 F11 90.29(18)
F13 P1 F11 90.33(19)
F12 P1 F11 179.3(2)
F16 P1 F15 179.2(2)
F13 P1 F15 89.54(19)
F12 P1 F15 90.14(17)
F11 P1 F15 89.40(18)
F16 P1 F14 89.90(19)
F13 P1 F14 178.9(2)
F12 P1 F14 89.78(19)
F11 P1 F14 89.66(18)
F15 P1 F14 89.40(19)

loop_
_geom_bond_atom_site_label_1
_geom_bond_atom_site_label_2
_geom_bond_distance
Ru1 N1 2.117(4)
Ru1 N2 2.129(4)
Ru1 C16 2.180(5)
Ru1 C12 2.180(6)
Ru1 C13 2.185(6)
Ru1 C14 2.185(5)
Ru1 C11 2.186(6)
Ru1 C15 2.199(5)
Ru1 Cl1 2.3855(13)
F1 C1 1.325(6)
F2 C10 1.328(6)
N1 C1 1.331(6)
N1 C5 1.348(6)
N2 C10 1.329(6)
N2 C6 1.360(6)
C1 C2 1.370(7)
C2 C3 1.351(8)
C2 H2 0.9500
C3 C4 1.385(8)
C3 H3 0.9500
C4 C5 1.400(7)
C4 H4 0.9500
C5 C6 1.468(7)
C6 C7 1.375(7)
C7 C8 1.369(8)
C7 H7 0.9500
C8 C9 1.366(8)
C8 H8 0.9500
C9 C10 1.383(8)
C9 H9 0.9500
C11 C12 1.391(10)
C11 C16 1.431(9)
C11 H11 0.9500
C12 C13 1.391(10)
C12 H12 0.9500
C13 C14 1.394(8)
C13 H13 0.9500
C14 C15 1.392(7)
C14 H14 0.9500
C15 C16 1.391(7)
C15 H15 0.9500
C16 H16 0.9500
P1 F16 1.587(3)
P1 F13 1.589(3)
P1 F12 1.591(3)
P1 F11 1.592(3)
P1 F15 1.600(3)
P1 F14 1.602(3)

loop_
_geom_torsion_atom_site_label_1
_geom_torsion_atom_site_label_2
_geom_torsion_atom_site_label_3
_geom_torsion_atom_site_label_4
_geom_torsion
C5 N1 C1 F1 179.0(4)
Ru1 N1 C1 F1 7.6(6)
C5 N1 C1 C2 -3.3(8)
Ru1 N1 C1 C2 -174.6(4)
F1 C1 C2 C3 -178.3(5)
N1 C1 C2 C3 4.0(9)
C1 C2 C3 C4 -2.8(9)
C2 C3 C4 C5 1.1(9)
C1 N1 C5 C4 1.4(7)
Ru1 N1 C5 C4 173.2(4)
C1 N1 C5 C6 -174.8(4)
Ru1 N1 C5 C6 -3.0(5)
C3 C4 C5 N1 -0.3(8)
C3 C4 C5 C6 175.5(5)
C10 N2 C6 C7 -4.5(7)
Ru1 N2 C6 C7 174.1(4)
C10 N2 C6 C5 174.8(4)
Ru1 N2 C6 C5 -6.6(5)
N1 C5 C6 N2 6.2(6)
C4 C5 C6 N2 -169.8(5)
N1 C5 C6 C7 -174.5(5)
C4 C5 C6 C7 9.5(8)
N2 C6 C7 C8 2.3(8)
C5 C6 C7 C8 -177.0(5)
C6 C7 C8 C9 0.7(9)
C7 C8 C9 C10 -1.2(9)
C6 N2 C10 F2 -178.0(4)
Ru1 N2 C10 F2 3.6(6)
C6 N2 C10 C9 4.0(7)
Ru1 N2 C10 C9 -174.4(4)
C8 C9 C10 F2 -179.1(5)
C8 C9 C10 N2 -1.2(8)
C16 C11 C12 C13 0.4(9)
Ru1 C11 C12 C13 -53.6(5)
C16 C11 C12 Ru1 54.1(5)
C11 C12 C13 C14 -1.4(9)
Ru1 C12 C13 C14 -55.0(5)
C11 C12 C13 Ru1 53.6(5)
C12 C13 C14 C15 0.8(8)
Ru1 C13 C14 C15 -54.2(5)
C12 C13 C14 Ru1 55.0(5)
C13 C14 C15 C16 0.8(8)
Ru1 C14 C15 C16 -53.1(4)
C13 C14 C15 Ru1 53.9(5)
C14 C15 C16 C11 -1.8(7)
Ru1 C15 C16 C11 -55.0(4)
C14 C15 C16 Ru1 53.2(4)
C12 C11 C16 C15 1.2(8)
Ru1 C11 C16 C15 55.5(4)
C12 C11 C16 Ru1 -54.3(5)
